data_7151582
loop_
_publ_author_name
'DiMartino, Gianluca'
'Hursthouse, Michael B.'
'Light, Mark E.'
'Percy, Jonathan M.'
'Spencer, Neil S.'
'Tolley, Malcolm'

_publ_section_title
;
 Syntheses of selectively fluorinated cyclodecenones: the first
 deployment of the neutral oxy-Cope rearrangement in organofluorine
 chemistry
;
_journal_issue 24
_journal_name_full 'Organic &amp;  Biomolecular Chemistry'
_journal_page_first 4423
_journal_paper_doi 10.1039/b311261f
_journal_volume 1
_journal_year 2003
_chemical_formula_sum 'C13 H17 F3 O2'
_chemical_formula_weight 262.27
_chemical_name_systematic
;
?
;
_space_group_IT_number 14
_symmetry_cell_setting monoclinic
_symmetry_space_group_name_Hall '-P 2ybc'
_symmetry_space_group_name_H-M 'P 1 21/c 1'
_atom_sites_solution_hydrogens geom
_atom_sites_solution_primary direct
_atom_sites_solution_secondary difmap
_audit_creation_method SHELXL-97
_cell_angle_alpha 90.00
_cell_angle_beta 96.703(3)
_cell_angle_gamma 90.00
_cell_formula_units_Z 4
_cell_length_a 10.1391(5)
_cell_length_b 8.2152(4)
_cell_length_c 14.6853(5)
_cell_measurement_reflns_used 9829
_cell_measurement_temperature 150(2)
_cell_measurement_theta_max 25.02
_cell_measurement_theta_min 3.20
_cell_volume 1214.85(9)
_computing_cell_refinement 'DENZO (Otwinowski and MInor, 1997)'
_computing_data_collection 'COLLECT (Hooft, 1998)'
_computing_data_reduction 'DENZO, COLLECT, MAXUS (Mackay et al., 1998)'
_computing_molecular_graphics 'CAMERON (Watkin, et al., 1993)'
_computing_publication_material 'WINGX (Farrugia, 1998)'
_computing_structure_refinement 'SHELXL-97 (Sheldrick, 1997)'
_computing_structure_solution 'SHELXS-97 (Sheldrick, 1990)'
_diffrn_ambient_temperature 150(2)
_diffrn_detector_area_resol_mean 9.091
_diffrn_measured_fraction_theta_full 0.998
_diffrn_measured_fraction_theta_max 0.998
_diffrn_measurement_device_type 'Bruker Nonius Kappa CCD Area detector'
_diffrn_measurement_method '\f and \w scans to fill the asymmetric unit'
_diffrn_radiation_monochromator graphite
_diffrn_radiation_source 'Bruker Nonius FR591 Rotating anode'
_diffrn_radiation_type MoK\a
_diffrn_radiation_wavelength 0.71073
_diffrn_reflns_av_R_equivalents 0.0605
_diffrn_reflns_av_sigmaI/netI 0.0405
_diffrn_reflns_limit_h_max 12
_diffrn_reflns_limit_h_min -12
_diffrn_reflns_limit_k_max 9
_diffrn_reflns_limit_k_min -9
_diffrn_reflns_limit_l_max 17
_diffrn_reflns_limit_l_min -16
_diffrn_reflns_number 9829
_diffrn_reflns_theta_full 25.02
_diffrn_reflns_theta_max 25.02
_diffrn_reflns_theta_min 3.20
_exptl_absorpt_coefficient_mu 0.125
_exptl_absorpt_correction_T_max 0.977
_exptl_absorpt_correction_T_min 0.744
_exptl_absorpt_correction_type multi-scan
_exptl_absorpt_process_details 'SORTAV (Blessing, 1997)'
_exptl_crystal_colour Colourless
_exptl_crystal_density_diffrn 1.434
_exptl_crystal_density_method 'not measured'
_exptl_crystal_description Block
_exptl_crystal_F_000 552
_exptl_crystal_size_max 0.30
_exptl_crystal_size_mid 0.20
_exptl_crystal_size_min 0.20
_refine_diff_density_max 0.188
_refine_diff_density_min -0.213
_refine_diff_density_rms 0.041
_refine_ls_extinction_coef 0.010(2)
_refine_ls_extinction_expression Fc^*^=kFc[1+0.001xFc^2^\l^3^/sin(2\q)]^-1/4^
_refine_ls_extinction_method SHELXL
_refine_ls_goodness_of_fit_ref 1.063
_refine_ls_hydrogen_treatment mixed
_refine_ls_matrix_type full
_refine_ls_number_parameters 232
_refine_ls_number_reflns 2130
_refine_ls_number_restraints 0
_refine_ls_restrained_S_all 1.063
_refine_ls_R_factor_all 0.0503
_refine_ls_R_factor_gt 0.0352
_refine_ls_shift/su_max 0.111
_refine_ls_shift/su_mean 0.019
_refine_ls_structure_factor_coef Fsqd
_refine_ls_weighting_details 'calc w=1/[\s^2^(Fo^2^)+(0.0443P)^2^+0.1870P] where P=(Fo^2^+2Fc^2^)/3'
_refine_ls_weighting_scheme calc
_refine_ls_wR_factor_gt 0.0858
_refine_ls_wR_factor_ref 0.0933
_reflns_number_gt 1701
_reflns_number_total 2130
_reflns_threshold_expression >2sigma(I)
_cod_data_source_file b311261f.txt
_cod_data_source_block 14b
_cod_depositor_comments
;
The following automatic conversions were performed:
'_symmetry_cell_setting' value 'Monoclinic' changed to 'monoclinic'
according to '/home/saulius/struct/CIF-dictionaries/cif_core.dic'
dictionary named 'cif_core.dic' version 2.4.1 from
2010-06-29.

'_exptl_absorpt_correction_type' value 'Multi-scan' changed
to 'multi-scan' according to
'/home/saulius/struct/CIF-dictionaries/cif_core.dic' dictionary named
'cif_core.dic' version 2.4.1 from 2010-06-29.

Automatic conversion script
Id: cif_fix_enum 1527 2010-12-29 10:47:43Z saulius 
;
_cod_original_sg_symbol_H-M P21/c
_cod_database_code 7151582

loop_
_symmetry_equiv_pos_as_xyz
'x, y, z'
'-x, y+1/2, -z+1/2'
'-x, -y, -z'
'x, -y-1/2, z-1/2'

loop_
_atom_site_label
_atom_site_type_symbol
_atom_site_fract_x
_atom_site_fract_y
_atom_site_fract_z
_atom_site_U_iso_or_equiv
_atom_site_adp_type
_atom_site_occupancy
_atom_site_symmetry_multiplicity
_atom_site_calc_flag
_atom_site_refinement_flags
_atom_site_disorder_assembly
_atom_site_disorder_group
C1 C 0.87436(14) -0.0512(2) 0.70130(10) 0.0262(4) Uani 1 1 d . . .
C2 C 0.79193(14) 0.0619(2) 0.75493(10) 0.0254(4) Uani 1 1 d . . .
C3 C 0.61989(17) 0.0731(2) 0.84813(11) 0.0324(4) Uani 1 1 d . . .
C4 C 0.57531(16) 0.2401(2) 0.81435(11) 0.0325(4) Uani 1 1 d . . .
C5 C 0.68833(17) 0.3314(2) 0.77760(12) 0.0319(4) Uani 1 1 d . . .
C6 C 0.75902(15) 0.2285(2) 0.71058(10) 0.0267(4) Uani 1 1 d . . .
C7 C 0.68235(14) 0.22007(19) 0.61499(10) 0.0267(4) Uani 1 1 d . . .
C8 C 0.74741(14) 0.1215(2) 0.54768(10) 0.0266(4) Uani 1 1 d . . .
C9 C 0.71133(15) -0.0228(2) 0.51567(10) 0.0268(4) Uani 1 1 d . . .
C10 C 0.79037(18) -0.1341(2) 0.46259(11) 0.0329(4) Uani 1 1 d . . .
C11 C 0.80906(18) -0.3010(2) 0.50877(12) 0.0331(4) Uani 1 1 d . . .
C12 C 0.89152(17) -0.3052(2) 0.60284(11) 0.0310(4) Uani 1 1 d . . .
C13 C 0.82942(16) -0.2234(2) 0.68122(11) 0.0284(4) Uani 1 1 d . . .
O1 O 0.98116(10) -0.00087(15) 0.68330(7) 0.0344(3) Uani 1 1 d . . .
O2 O 0.67704(9) -0.01810(13) 0.77860(7) 0.0281(3) Uani 1 1 d . . .
F1 F 0.86234(9) 0.19248(12) 0.52942(6) 0.0375(3) Uani 1 1 d . . .
F2 F 0.66532(10) 0.37706(12) 0.58226(6) 0.0415(3) Uani 1 1 d . . .
F3 F 0.55670(8) 0.16122(11) 0.61718(6) 0.0326(3) Uani 1 1 d . . .
H2 H 0.8511(14) 0.0848(19) 0.8110(11) 0.026(4) Uiso 1 1 d . . .
H3A H 0.6897(16) 0.082(2) 0.9048(11) 0.034(4) Uiso 1 1 d . . .
H3B H 0.5470(17) 0.006(2) 0.8655(11) 0.034(4) Uiso 1 1 d . . .
H4A H 0.5445(15) 0.301(2) 0.8652(11) 0.031(4) Uiso 1 1 d . . .
H4B H 0.5002(16) 0.228(2) 0.7661(11) 0.033(4) Uiso 1 1 d . . .
H5A H 0.6573(16) 0.432(2) 0.7494(12) 0.037(5) Uiso 1 1 d . . .
H5B H 0.7534(17) 0.357(2) 0.8266(12) 0.037(5) Uiso 1 1 d . . .
H6 H 0.8417(17) 0.280(2) 0.7017(11) 0.035(4) Uiso 1 1 d . . .
H9 H 0.6288(16) -0.066(2) 0.5334(11) 0.034(4) Uiso 1 1 d . . .
H10A H 0.7437(17) -0.148(2) 0.4019(13) 0.042(5) Uiso 1 1 d . . .
H10B H 0.8744(17) -0.083(2) 0.4549(11) 0.030(4) Uiso 1 1 d . . .
H11A H 0.8498(17) -0.372(2) 0.4673(13) 0.042(5) Uiso 1 1 d . . .
H11B H 0.7213(17) -0.3505(19) 0.5135(11) 0.029(4) Uiso 1 1 d . . .
H12A H 0.9787(16) -0.256(2) 0.5973(11) 0.028(4) Uiso 1 1 d . . .
H12B H 0.9089(15) -0.418(2) 0.6174(11) 0.033(4) Uiso 1 1 d . . .
H13A H 0.8545(16) -0.284(2) 0.7375(12) 0.033(4) Uiso 1 1 d . . .
H13B H 0.7312(16) -0.228(2) 0.6729(10) 0.028(4) Uiso 1 1 d . . .

loop_
_atom_site_aniso_label
_atom_site_aniso_U_11
_atom_site_aniso_U_22
_atom_site_aniso_U_33
_atom_site_aniso_U_23
_atom_site_aniso_U_13
_atom_site_aniso_U_12
C1 0.0192(8) 0.0349(10) 0.0231(8) 0.0037(7) -0.0030(6) 0.0014(7)
C2 0.0177(7) 0.0336(10) 0.0243(8) -0.0005(7) -0.0002(6) -0.0035(6)
C3 0.0295(9) 0.0430(11) 0.0258(9) 0.0009(8) 0.0082(7) -0.0002(8)
C4 0.0270(9) 0.0437(11) 0.0271(8) -0.0052(8) 0.0049(7) 0.0045(8)
C5 0.0326(9) 0.0319(10) 0.0308(9) -0.0047(8) 0.0018(7) 0.0005(8)
C6 0.0211(8) 0.0289(9) 0.0304(8) -0.0016(7) 0.0041(6) -0.0051(7)
C7 0.0251(8) 0.0253(9) 0.0304(9) 0.0058(7) 0.0056(6) -0.0005(6)
C8 0.0220(8) 0.0323(10) 0.0260(8) 0.0064(7) 0.0044(6) -0.0024(7)
C9 0.0227(8) 0.0334(10) 0.0239(8) 0.0057(7) 0.0006(6) 0.0015(7)
C10 0.0348(10) 0.0364(10) 0.0280(9) -0.0002(8) 0.0057(7) -0.0009(8)
C11 0.0346(10) 0.0299(10) 0.0350(9) -0.0053(8) 0.0050(7) -0.0004(8)
C12 0.0271(9) 0.0279(10) 0.0383(10) 0.0003(8) 0.0047(7) 0.0026(7)
C13 0.0253(9) 0.0298(10) 0.0298(9) 0.0056(7) 0.0021(6) 0.0029(7)
O1 0.0191(6) 0.0435(7) 0.0407(7) -0.0039(6) 0.0038(4) -0.0037(5)
O2 0.0236(6) 0.0334(7) 0.0282(6) 0.0019(5) 0.0070(4) -0.0023(5)
F1 0.0352(6) 0.0400(6) 0.0402(6) 0.0001(4) 0.0163(4) -0.0089(4)
F2 0.0578(7) 0.0317(6) 0.0364(6) 0.0097(4) 0.0121(4) 0.0099(5)
F3 0.0207(5) 0.0481(6) 0.0285(5) -0.0002(4) 0.0012(3) 0.0010(4)

loop_
_atom_type_symbol
_atom_type_description
_atom_type_scat_dispersion_real
_atom_type_scat_dispersion_imag
_atom_type_scat_source
C C 0.0033 0.0016 'International Tables Vol C Tables 4.2.6.8 and 6.1.1.4'
H H 0.0000 0.0000 'International Tables Vol C Tables 4.2.6.8 and 6.1.1.4'
O O 0.0106 0.0060 'International Tables Vol C Tables 4.2.6.8 and 6.1.1.4'
F F 0.0171 0.0103 'International Tables Vol C Tables 4.2.6.8 and 6.1.1.4'

loop_
_geom_angle_atom_site_label_1
_geom_angle_atom_site_label_2
_geom_angle_atom_site_label_3
_geom_angle
_geom_angle_site_symmetry_1
_geom_angle_site_symmetry_3
_geom_angle_publ_flag
O1 C1 C13 122.25(14) . . ?
O1 C1 C2 117.36(14) . . ?
C13 C1 C2 120.08(13) . . ?
O2 C2 C1 111.08(13) . . ?
O2 C2 C6 111.94(12) . . ?
C1 C2 C6 115.35(12) . . ?
O2 C3 C4 111.66(13) . . ?
C3 C4 C5 110.85(14) . . ?
C4 C5 C6 112.51(14) . . ?
C7 C6 C2 114.33(13) . . ?
C7 C6 C5 112.88(13) . . ?
C2 C6 C5 108.26(13) . . ?
F3 C7 F2 105.05(11) . . ?
F3 C7 C8 108.03(12) . . ?
F2 C7 C8 108.90(12) . . ?
F3 C7 C6 111.77(12) . . ?
F2 C7 C6 107.92(12) . . ?
C8 C7 C6 114.70(13) . . ?
C9 C8 F1 121.84(14) . . ?
C9 C8 C7 127.04(14) . . ?
F1 C8 C7 110.75(13) . . ?
C8 C9 C10 126.60(15) . . ?
C9 C10 C11 111.30(14) . . ?
C12 C11 C10 116.54(15) . . ?
C11 C12 C13 116.09(14) . . ?
C1 C13 C12 114.75(14) . . ?
C2 O2 C3 110.07(12) . . ?

loop_
_geom_bond_atom_site_label_1
_geom_bond_atom_site_label_2
_geom_bond_distance
_geom_bond_site_symmetry_2
_geom_bond_publ_flag
C1 O1 1.2166(18) . ?
C1 C13 1.505(2) . ?
C1 C2 1.528(2) . ?
C2 O2 1.4157(18) . ?
C2 C6 1.536(2) . ?
C3 O2 1.4414(19) . ?
C3 C4 1.510(3) . ?
C4 C5 1.521(2) . ?
C5 C6 1.537(2) . ?
C6 C7 1.525(2) . ?
C7 F3 1.3665(17) . ?
C7 F2 1.3801(18) . ?
C7 C8 1.490(2) . ?
C8 C9 1.311(2) . ?
C8 F1 1.3575(17) . ?
C9 C10 1.494(2) . ?
C10 C11 1.531(2) . ?
C11 C12 1.529(2) . ?
C12 C13 1.530(2) . ?
